data_1555636
loop_
_publ_author_name
'Oyama, Hiromi'
'Akiyama, Midori'
'Nakano, Koji'
'Naito, Masanobu'
'Nobusawa, Kazuyuki'
'Nozaki, Kyoko'

_publ_section_title
;
 Synthesis and Properties of [7]Helicene-like Compounds Fused with a
 Fluorene Unit.
;
_journal_issue 15
_journal_name_full 'Organic letters'
_journal_page_first 3654
_journal_page_last 3657
_journal_paper_doi 10.1021/acs.orglett.6b01708
_journal_volume 18
_journal_year 2016
_chemical_formula_sum 'C35 H22'
_chemical_formula_weight 442.52
_space_group_crystal_system monoclinic
_space_group_IT_number 14
_space_group_name_Hall '-P 2ybc'
_space_group_name_H-M_alt 'P 1 21/c 1'
_symmetry_cell_setting monoclinic
_symmetry_space_group_name_H-M 'P 1 21/c 1'
_atom_sites_solution_hydrogens geom
_audit_creation_method SHELXL-2014
_cell_angle_alpha 90
_cell_angle_beta 102.720(5)
_cell_angle_gamma 90
_cell_formula_units_Z 8
_cell_length_a 12.558(4)
_cell_length_b 14.180(4)
_cell_length_c 26.385(8)
_cell_measurement_reflns_used 11764
_cell_measurement_temperature 93
_cell_measurement_theta_max 31.7
_cell_measurement_theta_min 2.5
_cell_volume 4583(2)
_computing_cell_refinement
;
Rigaku CrystalClear-SM Expert 2.0 r3
;
_computing_data_collection
;
Rigaku CrystalClear-SM Expert 2.0 r3
;
_computing_data_reduction
;
Rigaku CrystalClear-SM Expert 2.0 r3
;
_computing_molecular_graphics 'Yadokari-XG 2009 (Wakita Nemoto et al., 2009)'
_computing_publication_material 'Yadokari-XG 2009 (Wakita,Nemoto et al., 2009)'
_computing_structure_refinement 'SHELXL-2014 (Sheldrick, 2014)'
_computing_structure_solution 'SHELXL-2014/7 (Sheldrick, 2014)'
_diffrn_ambient_temperature 93(2)
_diffrn_detector_area_resol_mean 28.5714
_diffrn_measured_fraction_theta_full 0.997
_diffrn_measured_fraction_theta_max 0.998
_diffrn_measurement_device_type 'Rigaku Saturn724 CCD'
_diffrn_measurement_method 'profile data from \w-scans'
_diffrn_radiation_monochromator 'Graphite Monochromator'
_diffrn_radiation_source 'rotating-anode X-ray tube'
_diffrn_radiation_type MoK\a
_diffrn_radiation_wavelength 0.71075
_diffrn_reflns_av_R_equivalents 0.0874
_diffrn_reflns_av_unetI/netI 0.0528
_diffrn_reflns_Laue_measured_fraction_full 0.997
_diffrn_reflns_Laue_measured_fraction_max 0.998
_diffrn_reflns_limit_h_max 16
_diffrn_reflns_limit_h_min -16
_diffrn_reflns_limit_k_max 18
_diffrn_reflns_limit_k_min -18
_diffrn_reflns_limit_l_max 34
_diffrn_reflns_limit_l_min -34
_diffrn_reflns_number 72605
_diffrn_reflns_point_group_measured_fraction_full 0.997
_diffrn_reflns_point_group_measured_fraction_max 0.998
_diffrn_reflns_theta_full 25.242
_diffrn_reflns_theta_max 27.499
_diffrn_reflns_theta_min 2.456
_diffrn_source 'Sealed Tube'
_exptl_absorpt_coefficient_mu 0.073
_exptl_absorpt_correction_T_max 1.000
_exptl_absorpt_correction_T_min 0.873
_exptl_absorpt_correction_type multi-scan
_exptl_absorpt_process_details 'Jacobson, R. (1998) Private communicatio'
_exptl_crystal_colour Colorless
_exptl_crystal_density_diffrn 1.283
_exptl_crystal_description Platelet
_exptl_crystal_F_000 1856
_exptl_crystal_size_max 0.500
_exptl_crystal_size_mid 0.500
_exptl_crystal_size_min 0.050
_refine_diff_density_max 0.227
_refine_diff_density_min -0.236
_refine_diff_density_rms 0.046
_refine_ls_extinction_method none
_refine_ls_goodness_of_fit_ref 1.257
_refine_ls_hydrogen_treatment constr
_refine_ls_matrix_type full
_refine_ls_number_parameters 631
_refine_ls_number_reflns 10523
_refine_ls_number_restraints 0
_refine_ls_restrained_S_all 1.257
_refine_ls_R_factor_all 0.0985
_refine_ls_R_factor_gt 0.0817
_refine_ls_shift/su_max 0.000
_refine_ls_shift/su_mean 0.000
_refine_ls_structure_factor_coef Fsqd
_refine_ls_weighting_details 'w=1/[\s^2^(Fo^2^)+(0.0434P)^2^+1.9380P] where P=(Fo^2^+2Fc^2^)/3'
_refine_ls_weighting_scheme calc
_refine_ls_wR_factor_gt 0.1464
_refine_ls_wR_factor_ref 0.1540
_reflns_Friedel_coverage 0.000
_reflns_number_gt 9028
_reflns_number_total 10523
_reflns_threshold_expression 'I > 2\s(I)'
_cod_data_source_file ol6b01708_si_003.cif
_cod_data_source_block 3b
_cod_depositor_comments
;
The following automatic conversions were performed:

data item '_exptl_absorpt_correction_type' value 'Multi-scan' was
changed to 'multi-scan' in accordance with the
/home/saulius/struct/COD-crude-data/automatic-downloads/DataCite-retrospective/ACS/depositions/lib/dictionaries/cif_core.dic
dictionary named 'cif_core.dic' version 2.4.2 last updated on
2011-04-26.

Automatic conversion script
Id: cif_fix_values 6909 2019-04-08 15:41:33Z antanas 
;
_cod_original_sg_symbol_H-M 'P 21/c'
_cod_database_code 1555636
_shelx_space_group_comment
;
The symmetry employed for this shelxl refinement is uniquely defined
by the following loop, which should always be used as a source of
symmetry information in preference to the above space-group names.
They are only intended as comments.
;
_shelx_estimated_absorpt_t_min 0.965
_shelx_estimated_absorpt_t_max 0.996
_shelxl_version_number 2014-3

loop_
_space_group_symop_operation_xyz
'x, y, z'
'-x, y+1/2, -z+1/2'
'-x, -y, -z'
'x, -y-1/2, z-1/2'

loop_
_atom_site_label
_atom_site_type_symbol
_atom_site_fract_x
_atom_site_fract_y
_atom_site_fract_z
_atom_site_U_iso_or_equiv
_atom_site_adp_type
_atom_site_occupancy
_atom_site_site_symmetry_order
_atom_site_calc_flag
_atom_site_refinement_flags_posn
_atom_site_refinement_flags_adp
C0 C 0.65711(16) 0.68182(14) 0.19681(7) 0.0209(4) Uani 1 1 d . .
H43 H 0.7213 0.6471 0.1894 0.025 Uiso 1 1 calc R U
C1 C 0.67997(15) 0.85794(14) 0.30378(7) 0.0184(4) Uani 1 1 d . .
C2 C 0.95967(16) 0.63681(14) 0.18727(8) 0.0220(4) Uani 1 1 d . .
C3 C 0.88373(16) 0.54135(14) 0.26316(7) 0.0206(4) Uani 1 1 d . .
C4 C 0.82861(15) 0.39939(14) 0.21994(7) 0.0181(4) Uani 1 1 d . .
C5 C 0.60573(15) 0.62295(14) 0.32738(8) 0.0187(4) Uani 1 1 d . .
C6 C 0.62158(15) 0.88303(14) 0.34403(7) 0.0180(4) Uani 1 1 d . .
C7 C 0.87328(15) 0.49699(14) 0.21468(7) 0.0178(4) Uani 1 1 d . .
C8 C 0.56207(17) 0.53864(15) 0.22693(8) 0.0244(5) Uani 1 1 d . .
H18 H 0.5540 0.5085 0.1942 0.029 Uiso 1 1 calc R U
C9 C 0.90082(15) 0.55122(14) 0.17330(7) 0.0186(4) Uani 1 1 d . .
C10 C 0.96745(16) 0.34061(14) 0.14283(8) 0.0207(4) Uani 1 1 d . .
H28 H 0.9972 0.3885 0.1670 0.025 Uiso 1 1 calc R U
C11 C 0.78590(17) 0.91913(15) 0.24247(8) 0.0239(4) Uani 1 1 d . .
H9 H 0.8333 0.9656 0.2337 0.029 Uiso 1 1 calc R U
C12 C 0.79632(16) 0.39689(15) 0.26738(7) 0.0208(4) Uani 1 1 d . .
C13 C 0.62578(15) 0.67441(14) 0.28368(7) 0.0182(4) Uani 1 1 d . .
C14 C 0.54645(16) 0.53650(14) 0.31662(8) 0.0221(4) Uani 1 1 d . .
C15 C 0.61109(16) 0.62699(14) 0.23578(7) 0.0200(4) Uani 1 1 d . .
C16 C 0.64507(16) 0.64772(14) 0.38221(8) 0.0198(4) Uani 1 1 d . .
C17 C 0.52577(17) 0.49620(15) 0.26669(8) 0.0251(5) Uani 1 1 d . .
H19 H 0.4861 0.4388 0.2604 0.030 Uiso 1 1 calc R U
C18 C 0.83171(17) 0.48457(15) 0.29910(8) 0.0215(4) Uani 1 1 d . .
H44 H 0.7651 0.5186 0.3042 0.026 Uiso 1 1 calc R U
C19 C 0.81635(15) 0.31402(14) 0.18976(7) 0.0193(4) Uani 1 1 d . .
C20 C 0.60304(17) 0.59925(15) 0.42075(8) 0.0249(5) Uani 1 1 d . .
C21 C 0.74760(16) 0.92834(14) 0.28866(8) 0.0212(4) Uani 1 1 d . .
C22 C 0.53004(16) 0.83207(14) 0.35168(7) 0.0201(4) Uani 1 1 d . .
H1 H 0.5055 0.7790 0.3303 0.024 Uiso 1 1 calc R U
C23 C 0.78449(16) 0.46673(15) 0.09691(8) 0.0226(4) Uani 1 1 d . .
H20 H 0.7416 0.4403 0.1188 0.027 Uiso 1 1 calc R U
C24 C 0.97503(17) 0.67401(15) 0.23774(8) 0.0258(5) Uani 1 1 d . .
H21 H 1.0148 0.7310 0.2462 0.031 Uiso 1 1 calc R U
C25 C 0.66828(15) 0.77101(14) 0.27536(7) 0.0181(4) Uani 1 1 d . .
C26 C 0.74681(16) 0.24266(15) 0.20328(8) 0.0225(4) Uani 1 1 d . .
C27 C 0.69654(16) 0.77047(14) 0.22692(8) 0.0210(4) Uani 1 1 d . .
C28 C 0.75497(17) 0.84332(15) 0.21010(8) 0.0243(5) Uani 1 1 d . .
H10 H 0.7730 0.8406 0.1770 0.029 Uiso 1 1 calc R U
C29 C 0.90323(17) 0.46204(15) 0.35209(8) 0.0226(4) Uani 1 1 d . .
C30 C 0.72813(16) 0.71424(15) 0.39919(8) 0.0218(4) Uani 1 1 d . .
H2 H 0.7634 0.7421 0.3746 0.026 Uiso 1 1 calc R U
C31 C 0.93308(17) 0.62872(15) 0.27493(8) 0.0249(5) Uani 1 1 d . .
H22 H 0.9377 0.6565 0.3081 0.030 Uiso 1 1 calc R U
C32 C 0.71668(18) 0.16296(15) 0.16959(9) 0.0289(5) Uani 1 1 d . .
H29 H 0.6676 0.1175 0.1778 0.035 Uiso 1 1 calc R U
C33 C 0.50816(18) 0.48873(15) 0.35703(9) 0.0278(5) Uani 1 1 d . .
H30 H 0.4654 0.4333 0.3489 0.033 Uiso 1 1 calc R U
C34 C 0.65027(16) 0.96672(14) 0.37333(7) 0.0207(4) Uani 1 1 d . .
C35 C 0.77444(17) 1.01173(15) 0.31950(8) 0.0238(5) Uani 1 1 d . .
H11 H 0.8237 1.0562 0.3105 0.029 Uiso 1 1 calc R U
C36 C 0.47525(16) 0.85738(14) 0.38947(8) 0.0222(4) Uani 1 1 d . .
H3 H 0.4149 0.8210 0.3945 0.027 Uiso 1 1 calc R U
C37 C 0.57627(17) 0.70191(14) 0.14559(8) 0.0220(4) Uani 1 1 d . .
C38 C 0.87333(16) 0.29160(14) 0.14902(8) 0.0208(4) Uani 1 1 d . .
C39 C 0.70792(17) 0.24854(16) 0.24900(8) 0.0260(5) Uani 1 1 d . .
H31 H 0.6609 0.2009 0.2569 0.031 Uiso 1 1 calc R U
C40 C 0.92274(17) 0.57667(15) 0.08291(8) 0.0238(5) Uani 1 1 d . .
C41 C 1.00614(17) 0.68620(15) 0.14991(9) 0.0275(5) Uani 1 1 d . .
H23 H 1.0468 0.7422 0.1600 0.033 Uiso 1 1 calc R U
C42 C 1.01679(18) 0.32048(16) 0.10263(8) 0.0273(5) Uani 1 1 d . .
H32 H 1.0793 0.3552 0.0988 0.033 Uiso 1 1 calc R U
C43 C 0.76207(17) 0.44292(16) 0.04504(8) 0.0272(5) Uani 1 1 d . .
H24 H 0.7046 0.4000 0.0317 0.033 Uiso 1 1 calc R U
C44 C 0.86959(16) 0.52943(14) 0.11813(7) 0.0189(4) Uani 1 1 d . .
C45 C 0.75973(17) 0.74013(16) 0.45063(8) 0.0250(5) Uani 1 1 d . .
H4 H 0.8139 0.7874 0.4608 0.030 Uiso 1 1 calc R U
C46 C 0.47303(18) 0.73732(15) 0.14550(8) 0.0261(5) Uani 1 1 d . .
H12 H 0.4524 0.7476 0.1776 0.031 Uiso 1 1 calc R U
C47 C 0.73755(17) 0.32277(15) 0.28242(8) 0.0242(5) Uani 1 1 d . .
H33 H 0.7183 0.3236 0.3153 0.029 Uiso 1 1 calc R U
C48 C 0.83858(18) 0.21325(15) 0.11603(8) 0.0265(5) Uani 1 1 d . .
C49 C 0.73121(17) 1.02823(15) 0.36110(8) 0.0241(5) Uani 1 1 d . .
H13 H 0.7548 1.0814 0.3825 0.029 Uiso 1 1 calc R U
C50 C 0.82348(19) 0.48160(18) 0.01189(9) 0.0329(5) Uani 1 1 d . .
H25 H 0.8118 0.4614 -0.0232 0.040 Uiso 1 1 calc R U
C51 C 1.01487(18) 0.44629(16) 0.35878(8) 0.0272(5) Uani 1 1 d . .
H34 H 1.0480 0.4523 0.3299 0.033 Uiso 1 1 calc R U
C52 C 0.50884(17) 0.93690(16) 0.42048(8) 0.0252(5) Uani 1 1 d . .
H5 H 0.4731 0.9531 0.4475 0.030 Uiso 1 1 calc R U
C53 C 0.59324(17) 0.99106(15) 0.41177(8) 0.0236(5) Uani 1 1 d . .
H6 H 0.6137 1.0462 0.4321 0.028 Uiso 1 1 calc R U
C54 C 0.75643(19) 0.15123(16) 0.12656(9) 0.0315(5) Uani 1 1 d . .
H35 H 0.7297 0.1015 0.1031 0.038 Uiso 1 1 calc R U
C55 C 0.53145(19) 0.52065(16) 0.40630(9) 0.0292(5) Uani 1 1 d . .
H36 H 0.5000 0.4907 0.4317 0.035 Uiso 1 1 calc R U
C56 C 0.99318(18) 0.65466(16) 0.10066(9) 0.0287(5) Uani 1 1 d . .
H26 H 1.0311 0.6845 0.0776 0.034 Uiso 1 1 calc R U
C57 C 0.90061(18) 0.54884(17) 0.03054(8) 0.0296(5) Uani 1 1 d . .
H27 H 0.9399 0.5772 0.0076 0.036 Uiso 1 1 calc R U
C58 C 0.8897(2) 0.19527(18) 0.07467(9) 0.0361(6) Uani 1 1 d . .
H37 H 0.8641 0.1448 0.0515 0.043 Uiso 1 1 calc R U
C59 C 0.3995(2) 0.75800(16) 0.09935(9) 0.0317(5) Uani 1 1 d . .
H14 H 0.3295 0.7826 0.1000 0.038 Uiso 1 1 calc R U
C60 C 0.71235(19) 0.69706(17) 0.48793(8) 0.0318(5) Uani 1 1 d . .
H7 H 0.7323 0.7164 0.5232 0.038 Uiso 1 1 calc R U
C61 C 1.0782(2) 0.42213(16) 0.40669(9) 0.0334(5) Uani 1 1 d . .
H38 H 1.1542 0.4113 0.4105 0.040 Uiso 1 1 calc R U
C62 C 0.63687(19) 0.62677(17) 0.47324(8) 0.0311(5) Uani 1 1 d . .
H8 H 0.6068 0.5960 0.4989 0.037 Uiso 1 1 calc R U
C63 C 0.8565(2) 0.45402(17) 0.39486(9) 0.0329(5) Uani 1 1 d . .
H39 H 0.7806 0.4652 0.3913 0.040 Uiso 1 1 calc R U
C64 C 0.4283(2) 0.74279(16) 0.05239(8) 0.0327(5) Uani 1 1 d . .
H15 H 0.3786 0.7575 0.0207 0.039 Uiso 1 1 calc R U
C65 C 0.5300(2) 0.70598(17) 0.05193(9) 0.0336(6) Uani 1 1 d . .
H16 H 0.5496 0.6943 0.0197 0.040 Uiso 1 1 calc R U
C66 C 0.60395(19) 0.68586(16) 0.09830(8) 0.0284(5) Uani 1 1 d . .
H17 H 0.6738 0.6610 0.0975 0.034 Uiso 1 1 calc R U
C67 C 0.9753(2) 0.24877(18) 0.06709(9) 0.0360(6) Uani 1 1 d . .
H40 H 1.0066 0.2375 0.0380 0.043 Uiso 1 1 calc R U
C68 C 1.0315(2) 0.41365(17) 0.44902(9) 0.0385(6) Uani 1 1 d . .
H41 H 1.0750 0.3971 0.4820 0.046 Uiso 1 1 calc R U
C69 C 0.9211(2) 0.42940(19) 0.44318(9) 0.0416(6) Uani 1 1 d . .
H42 H 0.8887 0.4235 0.4723 0.050 Uiso 1 1 calc R U

loop_
_atom_site_aniso_label
_atom_site_aniso_U_11
_atom_site_aniso_U_22
_atom_site_aniso_U_33
_atom_site_aniso_U_23
_atom_site_aniso_U_13
_atom_site_aniso_U_12
C0 0.0199(10) 0.0206(11) 0.0222(10) -0.0036(8) 0.0049(8) 0.0034(8)
C1 0.0156(9) 0.0181(10) 0.0205(10) 0.0027(8) 0.0021(7) 0.0019(8)
C2 0.0191(10) 0.0169(10) 0.0285(11) 0.0015(8) 0.0016(8) 0.0020(8)
C3 0.0201(10) 0.0207(11) 0.0195(9) 0.0011(8) 0.0011(8) 0.0047(8)
C4 0.0135(9) 0.0200(10) 0.0203(9) 0.0011(8) 0.0023(7) 0.0017(8)
C5 0.0153(9) 0.0171(10) 0.0244(10) 0.0005(8) 0.0056(8) 0.0025(8)
C6 0.0174(9) 0.0157(10) 0.0196(9) 0.0016(8) 0.0014(7) 0.0022(8)
C7 0.0153(9) 0.0163(10) 0.0210(10) -0.0007(8) 0.0024(7) 0.0025(8)
C8 0.0245(11) 0.0198(11) 0.0258(10) -0.0027(9) -0.0011(8) 0.0026(9)
C9 0.0155(9) 0.0169(10) 0.0227(10) 0.0019(8) 0.0028(7) 0.0019(8)
C10 0.0194(10) 0.0170(10) 0.0252(10) -0.0001(8) 0.0038(8) 0.0019(8)
C11 0.0227(10) 0.0226(11) 0.0283(11) 0.0036(9) 0.0100(8) -0.0021(9)
C12 0.0186(10) 0.0224(11) 0.0206(10) 0.0011(8) 0.0029(8) 0.0031(8)
C13 0.0144(9) 0.0154(10) 0.0244(10) -0.0004(8) 0.0031(7) 0.0031(8)
C14 0.0177(10) 0.0161(10) 0.0322(11) 0.0028(8) 0.0050(8) 0.0032(8)
C15 0.0188(10) 0.0181(10) 0.0212(10) 0.0011(8) 0.0007(8) 0.0030(8)
C16 0.0188(10) 0.0176(10) 0.0236(10) 0.0027(8) 0.0063(8) 0.0050(8)
C17 0.0204(10) 0.0178(11) 0.0342(12) -0.0015(9) -0.0002(9) -0.0008(8)
C18 0.0205(10) 0.0240(11) 0.0205(10) -0.0011(8) 0.0056(8) 0.0041(8)
C19 0.0155(9) 0.0185(10) 0.0223(10) 0.0013(8) 0.0009(7) 0.0006(8)
C20 0.0231(11) 0.0252(12) 0.0280(11) 0.0050(9) 0.0092(9) 0.0041(9)
C21 0.0190(10) 0.0204(11) 0.0238(10) 0.0010(8) 0.0036(8) 0.0001(8)
C22 0.0199(10) 0.0171(10) 0.0218(10) -0.0004(8) 0.0012(8) 0.0033(8)
C23 0.0192(10) 0.0251(11) 0.0226(10) 0.0019(8) 0.0027(8) 0.0031(9)
C24 0.0247(11) 0.0170(11) 0.0318(12) -0.0021(9) -0.0023(9) -0.0021(9)
C25 0.0160(9) 0.0173(10) 0.0206(9) 0.0005(8) 0.0032(7) 0.0007(8)
C26 0.0179(10) 0.0203(11) 0.0279(11) 0.0019(8) 0.0022(8) 0.0004(8)
C27 0.0197(10) 0.0206(11) 0.0221(10) -0.0008(8) 0.0030(8) 0.0027(8)
C28 0.0263(11) 0.0253(11) 0.0234(10) 0.0018(9) 0.0098(9) 0.0004(9)
C29 0.0273(11) 0.0214(11) 0.0193(10) -0.0015(8) 0.0059(8) 0.0026(9)
C30 0.0205(10) 0.0220(11) 0.0231(10) 0.0019(8) 0.0053(8) 0.0022(8)
C31 0.0265(11) 0.0219(11) 0.0235(10) -0.0034(8) -0.0007(8) 0.0016(9)
C32 0.0273(12) 0.0207(11) 0.0394(13) -0.0010(10) 0.0087(10) -0.0043(9)
C33 0.0251(11) 0.0194(11) 0.0393(13) 0.0037(9) 0.0080(9) -0.0018(9)
C34 0.0216(10) 0.0182(10) 0.0208(10) -0.0006(8) 0.0010(8) 0.0013(8)
C35 0.0210(10) 0.0185(11) 0.0315(11) 0.0014(9) 0.0052(9) -0.0031(8)
C36 0.0190(10) 0.0213(11) 0.0263(11) 0.0013(8) 0.0050(8) 0.0013(8)
C37 0.0277(11) 0.0166(10) 0.0216(10) -0.0014(8) 0.0054(8) -0.0010(8)
C38 0.0213(10) 0.0178(10) 0.0230(10) -0.0003(8) 0.0038(8) 0.0030(8)
C39 0.0227(11) 0.0250(11) 0.0306(11) 0.0064(9) 0.0068(9) -0.0028(9)
C40 0.0206(10) 0.0258(11) 0.0257(10) 0.0070(9) 0.0066(8) 0.0065(9)
C41 0.0229(11) 0.0200(11) 0.0383(12) 0.0076(9) 0.0040(9) -0.0007(9)
C42 0.0222(11) 0.0276(12) 0.0337(12) -0.0025(9) 0.0097(9) 0.0019(9)
C43 0.0215(11) 0.0351(13) 0.0231(10) -0.0030(9) 0.0007(8) 0.0032(9)
C44 0.0190(10) 0.0180(10) 0.0207(10) 0.0027(8) 0.0062(8) 0.0049(8)
C45 0.0223(11) 0.0269(12) 0.0249(10) -0.0024(9) 0.0035(8) 0.0016(9)
C46 0.0303(12) 0.0251(12) 0.0228(10) -0.0010(9) 0.0054(9) 0.0039(9)
C47 0.0227(11) 0.0292(12) 0.0214(10) 0.0043(9) 0.0068(8) -0.0006(9)
C48 0.0258(11) 0.0233(11) 0.0310(11) -0.0057(9) 0.0073(9) -0.0001(9)
C49 0.0244(11) 0.0177(10) 0.0279(11) -0.0026(8) 0.0009(8) -0.0030(9)
C50 0.0302(12) 0.0485(15) 0.0203(11) 0.0018(10) 0.0057(9) 0.0061(11)
C51 0.0267(11) 0.0299(12) 0.0236(10) 0.0026(9) 0.0027(9) 0.0029(9)
C52 0.0246(11) 0.0287(12) 0.0237(10) -0.0031(9) 0.0080(8) 0.0042(9)
C53 0.0254(11) 0.0215(11) 0.0223(10) -0.0042(8) 0.0017(8) 0.0028(9)
C54 0.0303(12) 0.0227(12) 0.0414(13) -0.0109(10) 0.0078(10) -0.0049(10)
C55 0.0317(12) 0.0249(12) 0.0349(12) 0.0090(9) 0.0156(10) -0.0010(10)
C56 0.0262(11) 0.0273(12) 0.0349(12) 0.0115(10) 0.0115(9) 0.0014(9)
C57 0.0297(12) 0.0370(13) 0.0242(11) 0.0105(10) 0.0101(9) 0.0068(10)
C58 0.0376(14) 0.0347(14) 0.0394(13) -0.0188(11) 0.0156(11) -0.0059(11)
C59 0.0337(13) 0.0221(12) 0.0355(12) -0.0001(10) -0.0005(10) 0.0036(10)
C60 0.0323(12) 0.0410(14) 0.0225(11) -0.0024(10) 0.0068(9) 0.0052(11)
C61 0.0335(13) 0.0297(13) 0.0322(12) 0.0042(10) -0.0029(10) 0.0011(10)
C62 0.0352(13) 0.0372(14) 0.0242(11) 0.0059(10) 0.0136(10) 0.0029(11)
C63 0.0359(13) 0.0377(14) 0.0268(11) 0.0017(10) 0.0103(10) 0.0045(11)
C64 0.0457(15) 0.0255(12) 0.0222(11) 0.0038(9) -0.0027(10) -0.0058(11)
C65 0.0450(15) 0.0359(14) 0.0213(11) -0.0021(10) 0.0102(10) -0.0113(11)
C66 0.0308(12) 0.0298(12) 0.0263(11) -0.0028(9) 0.0098(9) -0.0038(10)
C67 0.0344(13) 0.0421(15) 0.0365(13) -0.0153(11) 0.0184(11) -0.0032(11)
C68 0.0502(16) 0.0343(14) 0.0248(12) 0.0052(10) -0.0051(11) 0.0013(12)
C69 0.0576(17) 0.0483(16) 0.0202(11) 0.0056(11) 0.0111(11) 0.0052(13)

loop_
_atom_type_symbol
_atom_type_description
_atom_type_scat_dispersion_real
_atom_type_scat_dispersion_imag
_atom_type_scat_source
C C 0.0033 0.0016 'International Tables Vol C Tables 4.2.6.8 and 6.1.1.4'
H H 0.0000 0.0000 'International Tables Vol C Tables 4.2.6.8 and 6.1.1.4'

loop_
_geom_angle_atom_site_label_1
_geom_angle_atom_site_label_2
_geom_angle_atom_site_label_3
_geom_angle
C15 C0 C27 101.64(16)
C15 C0 C37 114.91(17)
C27 C0 C37 112.76(17)
C15 C0 H43 109.1
C27 C0 H43 109.1
C37 C0 H43 109.1
C21 C1 C25 117.07(18)
C21 C1 C6 117.31(18)
C25 C1 C6 125.42(18)
C24 C2 C9 121.28(19)
C24 C2 C41 118.45(19)
C9 C2 C41 120.27(19)
C31 C3 C7 123.38(19)
C31 C3 C18 124.92(18)
C7 C3 C18 111.66(18)
C12 C4 C19 117.22(18)
C12 C4 C7 106.98(17)
C19 C4 C7 135.76(18)
C14 C5 C13 116.93(18)
C14 C5 C16 116.70(18)
C13 C5 C16 126.28(18)
C22 C6 C34 117.91(18)
C22 C6 C1 122.33(18)
C34 C6 C1 119.46(18)
C3 C7 C9 117.50(18)
C3 C7 C4 106.76(17)
C9 C7 C4 135.68(17)
C17 C8 C15 118.40(19)
C17 C8 H18 120.8
C15 C8 H18 120.8
C2 C9 C7 117.14(18)
C2 C9 C44 116.70(18)
C7 C9 C44 126.08(18)
C42 C10 C38 121.31(19)
C42 C10 H28 119.3
C38 C10 H28 119.3
C28 C11 C21 120.36(19)
C28 C11 H9 119.8
C21 C11 H9 119.8
C47 C12 C4 123.43(19)
C47 C12 C18 125.01(18)
C4 C12 C18 111.56(18)
C15 C13 C5 117.89(18)
C15 C13 C25 106.54(17)
C5 C13 C25 135.43(18)
C17 C14 C5 120.99(19)
C17 C14 C33 118.81(19)
C5 C14 C33 120.20(19)
C8 C15 C13 123.09(19)
C8 C15 C0 124.98(18)
C13 C15 C0 111.91(17)
C30 C16 C20 117.57(19)
C30 C16 C5 122.79(18)
C20 C16 C5 119.54(19)
C8 C17 C14 120.9(2)
C8 C17 H19 119.5
C14 C17 H19 119.5
C3 C18 C12 101.98(16)
C3 C18 C29 116.31(17)
C12 C18 C29 112.28(17)
C3 C18 H44 108.6
C12 C18 H44 108.6
C29 C18 H44 108.6
C26 C19 C4 116.97(18)
C26 C19 C38 117.18(18)
C4 C19 C38 125.74(18)
C62 C20 C16 119.3(2)
C62 C20 C55 120.9(2)
C16 C20 C55 119.77(19)
C11 C21 C1 120.99(19)
C11 C21 C35 118.99(19)
C1 C21 C35 119.98(18)
C36 C22 C6 121.53(19)
C36 C22 H1 119.2
C6 C22 H1 119.2
C43 C23 C44 121.4(2)
C43 C23 H20 119.3
C44 C23 H20 119.3
C31 C24 C2 120.5(2)
C31 C24 H21 119.7
C2 C24 H21 119.7
C27 C25 C1 117.71(18)
C27 C25 C13 107.33(17)
C1 C25 C13 134.89(18)
C39 C26 C19 121.34(19)
C39 C26 C32 119.06(19)
C19 C26 C32 119.60(19)
C28 C27 C25 122.91(19)
C28 C27 C0 125.68(18)
C25 C27 C0 111.40(18)
C11 C28 C27 118.55(19)
C11 C28 H10 120.7
C27 C28 H10 120.7
C63 C29 C51 118.6(2)
C63 C29 C18 119.70(19)
C51 C29 C18 121.67(18)
C45 C30 C16 121.74(19)
C45 C30 H2 119.1
C16 C30 H2 119.1
C24 C31 C3 118.71(19)
C24 C31 H22 120.6
C3 C31 H22 120.6
C54 C32 C26 121.5(2)
C54 C32 H29 119.2
C26 C32 H29 119.2
C55 C33 C14 121.5(2)
C55 C33 H30 119.3
C14 C33 H30 119.3
C53 C34 C6 119.30(19)
C53 C34 C49 120.88(19)
C6 C34 C49 119.69(18)
C49 C35 C21 121.28(19)
C49 C35 H11 119.4
C21 C35 H11 119.4
C22 C36 C52 119.8(2)
C22 C36 H3 120.1
C52 C36 H3 120.1
C66 C37 C46 118.5(2)
C66 C37 C0 121.09(19)
C46 C37 C0 120.44(18)
C10 C38 C48 117.81(19)
C10 C38 C19 122.68(18)
C48 C38 C19 119.36(19)
C47 C39 C26 120.2(2)
C47 C39 H31 119.9
C26 C39 H31 119.9
C57 C40 C44 119.3(2)
C57 C40 C56 120.9(2)
C44 C40 C56 119.67(19)
C56 C41 C2 121.3(2)
C56 C41 H23 119.4
C2 C41 H23 119.4
C10 C42 C67 120.2(2)
C10 C42 H32 119.9
C67 C42 H32 119.9
C23 C43 C50 120.3(2)
C23 C43 H24 119.8
C50 C43 H24 119.8
C23 C44 C40 117.44(18)
C23 C44 C9 123.08(18)
C40 C44 C9 119.40(18)
C30 C45 C60 120.2(2)
C30 C45 H4 119.9
C60 C45 H4 119.9
C59 C46 C37 121.2(2)
C59 C46 H12 119.4
C37 C46 H12 119.4
C39 C47 C12 118.85(19)
C39 C47 H33 120.6
C12 C47 H33 120.6
C58 C48 C38 119.1(2)
C58 C48 C54 120.8(2)
C38 C48 C54 120.0(2)
C35 C49 C34 120.80(19)
C35 C49 H13 119.6
C34 C49 H13 119.6
C57 C50 C43 119.4(2)
C57 C50 H25 120.3
C43 C50 H25 120.3
C61 C51 C29 121.1(2)
C61 C51 H34 119.4
C29 C51 H34 119.4
C53 C52 C36 119.85(19)
C53 C52 H5 120.1
C36 C52 H5 120.1
C52 C53 C34 121.28(19)
C52 C53 H6 119.4
C34 C53 H6 119.4
C32 C54 C48 120.4(2)
C32 C54 H35 119.8
C48 C54 H35 119.8
C33 C55 C20 120.6(2)
C33 C55 H36 119.7
C20 C55 H36 119.7
C41 C56 C40 120.4(2)
C41 C56 H26 119.8
C40 C56 H26 119.8
C50 C57 C40 121.3(2)
C50 C57 H27 119.4
C40 C57 H27 119.4
C67 C58 C48 121.4(2)
C67 C58 H37 119.3
C48 C58 H37 119.3
C64 C59 C46 119.9(2)
C64 C59 H14 120.0
C46 C59 H14 120.0
C62 C60 C45 119.6(2)
C62 C60 H7 120.2
C45 C60 H7 120.2
C68 C61 C51 120.1(2)
C68 C61 H38 119.9
C51 C61 H38 119.9
C60 C62 C20 121.2(2)
C60 C62 H8 119.4
C20 C62 H8 119.4
C29 C63 C69 119.9(2)
C29 C63 H39 120.1
C69 C63 H39 120.1
C59 C64 C65 119.4(2)
C59 C64 H15 120.3
C65 C64 H15 120.3
C64 C65 C66 120.5(2)
C64 C65 H16 119.7
C66 C65 H16 119.7
C37 C66 C65 120.4(2)
C37 C66 H17 119.8
C65 C66 H17 119.8
C58 C67 C42 119.5(2)
C58 C67 H40 120.2
C42 C67 H40 120.2
C61 C68 C69 119.5(2)
C61 C68 H41 120.2
C69 C68 H41 120.2
C68 C69 C63 120.7(2)
C68 C69 H42 119.7
C63 C69 H42 119.7

loop_
_geom_bond_atom_site_label_1
_geom_bond_atom_site_label_2
_geom_bond_distance
C0 C15 1.502(3)
C0 C27 1.511(3)
C0 C37 1.528(3)
C0 H43 1.0000
C1 C21 1.423(3)
C1 C25 1.433(3)
C1 C6 1.461(3)
C2 C24 1.406(3)
C2 C9 1.427(3)
C2 C41 1.434(3)
C3 C31 1.390(3)
C3 C7 1.405(3)
C3 C18 1.499(3)
C4 C12 1.399(3)
C4 C19 1.439(3)
C4 C7 1.511(3)
C5 C14 1.430(3)
C5 C13 1.433(3)
C5 C16 1.465(3)
C6 C22 1.409(3)
C6 C34 1.419(3)
C7 C9 1.439(3)
C8 C17 1.371(3)
C8 C15 1.393(3)
C8 H18 0.9500
C9 C44 1.455(3)
C10 C42 1.371(3)
C10 C38 1.411(3)
C10 H28 0.9500
C11 C28 1.375(3)
C11 C21 1.411(3)
C11 H9 0.9500
C12 C47 1.391(3)
C12 C18 1.510(3)
C13 C15 1.407(3)
C13 C25 1.504(3)
C14 C17 1.407(3)
C14 C33 1.433(3)
C16 C30 1.405(3)
C16 C20 1.422(3)
C17 H19 0.9500
C18 C29 1.520(3)
C18 H44 1.0000
C19 C26 1.432(3)
C19 C38 1.451(3)
C20 C62 1.411(3)
C20 C55 1.430(3)
C21 C35 1.433(3)
C22 C36 1.378(3)
C22 H1 0.9500
C23 C43 1.377(3)
C23 C44 1.408(3)
C23 H20 0.9500
C24 C31 1.371(3)
C24 H21 0.9500
C25 C27 1.400(3)
C26 C39 1.400(3)
C26 C32 1.436(3)
C27 C28 1.395(3)
C28 H10 0.9500
C29 C63 1.387(3)
C29 C51 1.392(3)
C30 C45 1.377(3)
C30 H2 0.9500
C31 H22 0.9500
C32 C54 1.347(3)
C32 H29 0.9500
C33 C55 1.346(3)
C33 H30 0.9500
C34 C53 1.407(3)
C34 C49 1.429(3)
C35 C49 1.348(3)
C35 H11 0.9500
C36 C52 1.403(3)
C36 H3 0.9500
C37 C66 1.386(3)
C37 C46 1.390(3)
C38 C48 1.420(3)
C39 C47 1.371(3)
C39 H31 0.9500
C40 C57 1.405(3)
C40 C44 1.425(3)
C40 C56 1.429(3)
C41 C56 1.350(3)
C41 H23 0.9500
C42 C67 1.403(3)
C42 H32 0.9500
C43 C50 1.399(3)
C43 H24 0.9500
C45 C60 1.398(3)
C45 H4 0.9500
C46 C59 1.388(3)
C46 H12 0.9500
C47 H33 0.9500
C48 C58 1.406(3)
C48 C54 1.429(3)
C49 H13 0.9500
C50 C57 1.371(3)
C50 H25 0.9500
C51 C61 1.381(3)
C51 H34 0.9500
C52 C53 1.369(3)
C52 H5 0.9500
C53 H6 0.9500
C54 H35 0.9500
C55 H36 0.9500
C56 H26 0.9500
C57 H27 0.9500
C58 C67 1.366(3)
C58 H37 0.9500
C59 C64 1.382(3)
C59 H14 0.9500
C60 C62 1.371(3)
C60 H7 0.9500
C61 C68 1.377(3)
C61 H38 0.9500
C62 H8 0.9500
C63 C69 1.396(3)
C63 H39 0.9500
C64 C65 1.382(3)
C64 H15 0.9500
C65 C66 1.393(3)
C65 H16 0.9500
C66 H17 0.9500
C67 H40 0.9500
C68 C69 1.379(4)
C68 H41 0.9500
C69 H42 0.9500

loop_
_geom_torsion_atom_site_label_1
_geom_torsion_atom_site_label_2
_geom_torsion_atom_site_label_3
_geom_torsion_atom_site_label_4
_geom_torsion
C21 C1 C6 C22 161.04(18)
C25 C1 C6 C22 -13.7(3)
C21 C1 C6 C34 -12.6(3)
C25 C1 C6 C34 172.63(18)
C31 C3 C7 C9 -9.3(3)
C18 C3 C7 C9 168.54(17)
C31 C3 C7 C4 173.05(18)
C18 C3 C7 C4 -9.1(2)
C12 C4 C7 C3 10.6(2)
C19 C4 C7 C3 -167.1(2)
C12 C4 C7 C9 -166.4(2)
C19 C4 C7 C9 16.0(4)
C24 C2 C9 C7 -9.7(3)
C41 C2 C9 C7 169.29(18)
C24 C2 C9 C44 167.29(18)
C41 C2 C9 C44 -13.7(3)
C3 C7 C9 C2 14.1(3)
C4 C7 C9 C2 -169.2(2)
C3 C7 C9 C44 -162.66(18)
C4 C7 C9 C44 14.1(3)
C19 C4 C12 C47 -11.0(3)
C7 C4 C12 C47 170.88(18)
C19 C4 C12 C18 169.91(17)
C7 C4 C12 C18 -8.3(2)
C14 C5 C13 C15 -15.5(3)
C16 C5 C13 C15 161.00(18)
C14 C5 C13 C25 169.6(2)
C16 C5 C13 C25 -13.9(4)
C13 C5 C14 C17 10.7(3)
C16 C5 C14 C17 -166.14(18)
C13 C5 C14 C33 -170.08(18)
C16 C5 C14 C33 13.1(3)
C17 C8 C15 C13 0.5(3)
C17 C8 C15 C0 178.67(19)
C5 C13 C15 C8 10.5(3)
C25 C13 C15 C8 -173.24(18)
C5 C13 C15 C0 -167.93(17)
C25 C13 C15 C0 8.3(2)
C27 C0 C15 C8 179.06(19)
C37 C0 C15 C8 57.0(3)
C27 C0 C15 C13 -2.6(2)
C37 C0 C15 C13 -124.64(18)
C14 C5 C16 C30 161.78(19)
C13 C5 C16 C30 -14.7(3)
C14 C5 C16 C20 -14.4(3)
C13 C5 C16 C20 169.10(19)
C15 C8 C17 C14 -5.9(3)
C5 C14 C17 C8 0.1(3)
C33 C14 C17 C8 -179.11(19)
C31 C3 C18 C12 -178.01(19)
C7 C3 C18 C12 4.2(2)
C31 C3 C18 C29 -55.5(3)
C7 C3 C18 C29 126.65(19)
C47 C12 C18 C3 -176.24(19)
C4 C12 C18 C3 2.9(2)
C47 C12 C18 C29 58.6(3)
C4 C12 C18 C29 -122.32(19)
C12 C4 C19 C26 16.2(3)
C7 C4 C19 C26 -166.3(2)
C12 C4 C19 C38 -159.79(19)
C7 C4 C19 C38 17.7(3)
C30 C16 C20 C62 7.0(3)
C5 C16 C20 C62 -176.66(19)
C30 C16 C20 C55 -170.02(19)
C5 C16 C20 C55 6.3(3)
C28 C11 C21 C1 2.5(3)
C28 C11 C21 C35 -175.21(19)
C25 C1 C21 C11 10.5(3)
C6 C1 C21 C11 -164.76(18)
C25 C1 C21 C35 -171.83(18)
C6 C1 C21 C35 12.9(3)
C34 C6 C22 C36 -5.6(3)
C1 C6 C22 C36 -179.28(18)
C9 C2 C24 C31 -0.3(3)
C41 C2 C24 C31 -179.3(2)
C21 C1 C25 C27 -17.8(3)
C6 C1 C25 C27 157.01(18)
C21 C1 C25 C13 165.8(2)
C6 C1 C25 C13 -19.4(3)
C15 C13 C25 C27 -11.1(2)
C5 C13 C25 C27 164.2(2)
C15 C13 C25 C1 165.6(2)
C5 C13 C25 C1 -19.1(4)
C4 C19 C26 C39 -10.8(3)
C38 C19 C26 C39 165.57(18)
C4 C19 C26 C32 169.67(18)
C38 C19 C26 C32 -14.0(3)
C1 C25 C27 C28 13.2(3)
C13 C25 C27 C28 -169.39(18)
C1 C25 C27 C0 -167.48(17)
C13 C25 C27 C0 9.9(2)
C15 C0 C27 C28 174.45(19)
C37 C0 C27 C28 -62.0(3)
C15 C0 C27 C25 -4.8(2)
C37 C0 C27 C25 118.75(19)
C21 C11 C28 C27 -7.8(3)
C25 C27 C28 C11 -0.2(3)
C0 C27 C28 C11 -179.36(19)
C3 C18 C29 C63 148.1(2)
C12 C18 C29 C63 -95.0(2)
C3 C18 C29 C51 -33.9(3)
C12 C18 C29 C51 83.0(2)
C20 C16 C30 C45 -7.3(3)
C5 C16 C30 C45 176.44(19)
C2 C24 C31 C3 5.7(3)
C7 C3 C31 C24 -0.7(3)
C18 C3 C31 C24 -178.33(19)
C39 C26 C32 C54 -176.4(2)
C19 C26 C32 C54 3.2(3)
C17 C14 C33 C55 175.7(2)
C5 C14 C33 C55 -3.5(3)
C22 C6 C34 C53 5.6(3)
C1 C6 C34 C53 179.48(17)
C22 C6 C34 C49 -170.18(18)
C1 C6 C34 C49 3.7(3)
C11 C21 C35 C49 173.4(2)
C1 C21 C35 C49 -4.3(3)
C6 C22 C36 C52 1.6(3)
C15 C0 C37 C66 -132.4(2)
C27 C0 C37 C66 111.7(2)
C15 C0 C37 C46 47.9(3)
C27 C0 C37 C46 -68.0(3)
C42 C10 C38 C48 7.3(3)
C42 C10 C38 C19 -177.19(19)
C26 C19 C38 C10 -159.71(19)
C4 C19 C38 C10 16.3(3)
C26 C19 C38 C48 15.7(3)
C4 C19 C38 C48 -168.27(19)
C19 C26 C39 C47 -1.1(3)
C32 C26 C39 C47 178.5(2)
C24 C2 C41 C56 -179.2(2)
C9 C2 C41 C56 1.7(3)
C38 C10 C42 C67 -1.2(3)
C44 C23 C43 C50 -0.6(3)
C43 C23 C44 C40 7.8(3)
C43 C23 C44 C9 -175.54(19)
C57 C40 C44 C23 -9.7(3)
C56 C40 C44 C23 167.09(19)
C57 C40 C44 C9 173.55(18)
C56 C40 C44 C9 -9.7(3)
C2 C9 C44 C23 -159.11(19)
C7 C9 C44 C23 17.6(3)
C2 C9 C44 C40 17.5(3)
C7 C9 C44 C40 -165.77(19)
C16 C30 C45 C60 2.8(3)
C66 C37 C46 C59 -1.2(3)
C0 C37 C46 C59 178.5(2)
C26 C39 C47 C12 7.1(3)
C4 C12 C47 C39 -1.0(3)
C18 C12 C47 C39 178.04(19)
C10 C38 C48 C58 -8.2(3)
C19 C38 C48 C58 176.2(2)
C10 C38 C48 C54 168.8(2)
C19 C38 C48 C54 -6.9(3)
C21 C35 C49 C34 -5.1(3)
C53 C34 C49 C35 -170.4(2)
C6 C34 C49 C35 5.3(3)
C23 C43 C50 C57 -5.0(3)
C63 C29 C51 C61 0.7(3)
C18 C29 C51 C61 -177.3(2)
C22 C36 C52 C53 2.5(3)
C36 C52 C53 C34 -2.4(3)
C6 C34 C53 C52 -1.7(3)
C49 C34 C53 C52 173.97(19)
C26 C32 C54 C48 6.3(3)
C58 C48 C54 C32 172.5(2)
C38 C48 C54 C32 -4.4(3)
C14 C33 C55 C20 -5.2(3)
C62 C20 C55 C33 -173.3(2)
C16 C20 C55 C33 3.7(3)
C2 C41 C56 C40 6.8(3)
C57 C40 C56 C41 174.0(2)
C44 C40 C56 C41 -2.7(3)
C43 C50 C57 C40 2.9(3)
C44 C40 C57 C50 4.5(3)
C56 C40 C57 C50 -172.2(2)
C38 C48 C58 C67 3.2(4)
C54 C48 C58 C67 -173.8(2)
C37 C46 C59 C64 0.5(3)
C30 C45 C60 C62 2.1(3)
C29 C51 C61 C68 -0.3(4)
C45 C60 C62 C20 -2.3(3)
C16 C20 C62 C60 -2.3(3)
C55 C20 C62 C60 174.6(2)
C51 C29 C63 C69 -0.8(3)
C18 C29 C63 C69 177.3(2)
C46 C59 C64 C65 0.7(3)
C59 C64 C65 C66 -1.2(3)
C46 C37 C66 C65 0.7(3)
C0 C37 C66 C65 -179.0(2)
C64 C65 C66 C37 0.4(3)
C48 C58 C67 C42 3.0(4)
C10 C42 C67 C58 -4.1(4)
C51 C61 C68 C69 0.0(4)
C61 C68 C69 C63 -0.1(4)
C29 C63 C69 C68 0.5(4)
